data_7244952
loop_
_publ_author_name
'Volkov, Sergey'
'Charkin, Dmitri O.'
'Arsentev, Maxim'
'Aksenov, Sergey'
'Manelis, Lev'
'Krzhizhanovskaya, Maria'
'Sinelshikova, Olga'
'Ugolkov, Valeriy Leonidovich'
'Povolotskiy, Alexey'
'Shilovskikh, Vladimir'
'Antonov, Andrey'
'Bubnova, Rimma'

_publ_section_title
;
 Where the extraordinaries meet: a cascade of isosymmetrical superionic
 phase transitions and negative thermal expansion in a novel silver
 salt-inclusion borate halide
;
_journal_name_full CrystEngComm
_journal_paper_doi 10.1039/D2CE00307D
_journal_year 2022
_chemical_formula_structural 'Ag3 B6 I1 O10'
_chemical_formula_sum 'Ag3 B6 I O10'
_chemical_formula_weight 675.4
_space_group_IT_number 62
_space_group_name_Hall '-P 2ac 2n'
_space_group_name_H-M_alt 'P n m a'
_symmetry_cell_setting orthorhombic
_symmetry_Int_Tables_number 62
_symmetry_space_group_name_Hall '-P 2ac 2n'
_symmetry_space_group_name_H-M 'P n m a'
_audit_block_doi 10.5517/ccdc.csd.cc2b9v9t
_audit_update_record
;
2022-05-12 deposited with the CCDC.	2022-05-18 downloaded from the CCDC.
;
_cell_angle_alpha 90
_cell_angle_beta 90
_cell_angle_gamma 90
_cell_formula_units_Z 4
_cell_length_a 12.7702(6)
_cell_length_b 9.5617(4)
_cell_length_c 8.5156(4)
_cell_measurement_reflns_used 1323
_cell_measurement_temperature 573.0(5)
_cell_measurement_theta_max 29.41
_cell_measurement_theta_min 3.56
_cell_volume 1039.80(8)
_computing_cell_refinement 'CrysAlisPro 1.171.41.93a (Rigaku OD, 2020)'
_computing_data_collection 'CrysAlisPro 1.171.41.93a (Rigaku OD, 2020)'
_computing_data_reduction 'CrysAlisPro 1.171.41.93a (Rigaku OD, 2020)'
_computing_molecular_graphics 'Vesta (Momma, Izumi, 2008)'
_computing_publication_material 'Jana2006 (Petricek, V., Dusek, M. & Palatinus L., 2014)'
_computing_structure_refinement 'Jana2006 (Petricek, V., Dusek, M. & Palatinus L., 2014)'
_computing_structure_solution 'Superflip (Palatinus L. & Chapuis G.,2007)'
_diffrn_ambient_temperature 573
_diffrn_detector 'Hybrid Pixel Array Detector'
_diffrn_detector_area_resol_mean 10.0000
_diffrn_measured_fraction_theta_full 0.98
_diffrn_measured_fraction_theta_max 0.87
_diffrn_measurement_device 'four-circle diffractometer'
_diffrn_measurement_device_type 'XtaLAB Synergy, Single source at home/near, HyPix'
_diffrn_measurement_method '\w scans'
_diffrn_radiation_monochromator mirror
_diffrn_radiation_probe x-ray
_diffrn_radiation_source 'X-ray tube'
_diffrn_radiation_type 'Mo K\a'
_diffrn_radiation_wavelength 0.71073
_diffrn_reflns_av_R_equivalents 0.0522
_diffrn_reflns_av_unetI/netI 0.041
_diffrn_reflns_limit_h_max 16
_diffrn_reflns_limit_h_min -17
_diffrn_reflns_limit_k_max 12
_diffrn_reflns_limit_k_min -9
_diffrn_reflns_limit_l_max 8
_diffrn_reflns_limit_l_min -11
_diffrn_reflns_number 4860
_diffrn_reflns_theta_full 26.93
_diffrn_reflns_theta_max 29.11
_diffrn_reflns_theta_min 3.58
_diffrn_source 'micro-focus sealed X-ray tube'
_exptl_absorpt_coefficient_mu 8.607
_exptl_absorpt_correction_T_max 0.728
_exptl_absorpt_correction_T_min 0.416
_exptl_absorpt_correction_type gaussian
_exptl_absorpt_process_details
;
CrysAlisPro 1.171.41.93a (Rigaku Oxford Diffraction, 2020)
Numerical absorption correction based on gaussian integration over
a multifaceted crystal model
Empirical absorption correction using spherical harmonics,
implemented in SCALE3 ABSPACK scaling algorithm.
;
_exptl_crystal_colour colorless
_exptl_crystal_density_diffrn 4.3142
_exptl_crystal_description plate
_exptl_crystal_F_000 1216
_exptl_crystal_size_max 0.16
_exptl_crystal_size_mid 0.127
_exptl_crystal_size_min 0.056
_refine_diff_density_max 1.15
_refine_diff_density_min -1.13
_refine_ls_extinction_method none
_refine_ls_goodness_of_fit_gt 3.16
_refine_ls_goodness_of_fit_ref 2.39
_refine_ls_number_constraints 0
_refine_ls_number_parameters 203
_refine_ls_number_reflns 1283
_refine_ls_number_restraints 0
_refine_ls_R_factor_all 0.1187
_refine_ls_R_factor_gt 0.0581
_refine_ls_shift/su_max 0.0409
_refine_ls_shift/su_mean 0.0046
_refine_ls_structure_factor_coef F
_refine_ls_weighting_details w=1/(\s^2^(F)+0.0001F^2^)
_refine_ls_weighting_scheme sigma
_refine_ls_wR_factor_gt 0.0571
_refine_ls_wR_factor_ref 0.0628
_reflns_number_gt 712
_reflns_number_total 1283
_reflns_threshold_expression I>3\s(I)
_cod_data_source_file d2ce00307d2.cif
_cod_data_source_block Ag3B6O10I_573K
_cod_depositor_comments
;
The following automatic conversions were performed:

data item '_diffrn_radiation_probe' value 'X-ray' was changed to
'x-ray' in accordance with the
/home/data/users/saulius/crontab/automatic-downloads/rss-feeds/RSC/lib/dictionaries/cif_core.dic
dictionary named 'cif_core.dic' version 2.4.2 last updated on
2011-04-26.

Automatic conversion script
Id: cif_fix_values 7556 2019-12-06 15:28:31Z antanas 
;
_cod_original_sg_symbol_Hall '-P -2xabc;-2yb;-2zac'
_cod_original_formula_sum 'Ag3 B6 O10 I'
_cod_database_code 7244952

loop_
_space_group_symop_id
_space_group_symop_operation_xyz
1 x,y,z
2 -x+1/2,-y,z+1/2
3 -x,y+1/2,-z
4 x+1/2,-y+1/2,-z+1/2
5 -x,-y,-z
6 x+1/2,y,-z+1/2
7 x,-y+1/2,z
8 -x+1/2,y+1/2,z+1/2

loop_
_atom_site_label
_atom_site_type_symbol
_atom_site_fract_x
_atom_site_fract_y
_atom_site_fract_z
_atom_site_adp_type
_atom_site_U_iso_or_equiv
_atom_site_site_symmetry_multiplicity
_atom_site_occupancy
_atom_site_calc_flag
_atom_site_refinement_flags
_atom_site_disorder_assembly
_atom_site_disorder_group
I1 I 0.43526(19) 0.25 0.3434(3) Uani 0.0893(7) 4 1 d . . .
Ag1 Ag 0.1120(5) 0.25 0.0093(10) Uani 0.120(4) 4 0.696(8) d . . .
Ag2 Ag 0.4989(10) 0.0660(11) 0.108(3) Uani 0.125(4) 8 0.349(12) d . . .
Ag3 Ag 0.6797(7) 0.25 0.2505(10) Uani 0.132(5) 4 0.572(10) d . . .
Ag4 Ag 0.0249(13) 0.0216(17) -0.0690(11) Uani 0.177(5) 8 0.292(4) d . . .
Ag5 Ag 0.548(3) 0.137(3) 0.1743(14) Uani 0.202(12) 8 0.225(14) d . . .
O1 O 0.5796(4) -0.1252(4) 0.1821(6) Uani 0.0377(18) 8 1 d . . .
O2 O 0.4230(5) -0.25 0.2224(9) Uani 0.036(2) 4 1 d . . .
O3 O 0.8277(4) -0.1271(5) 0.4752(6) Uani 0.0348(17) 8 1 d . . .
O4 O 0.7352(4) -0.25 0.2671(7) Uani 0.0157(18) 4 1 d . . .
O5 O 0.2440(4) -0.0919(4) 0.4501(6) Uani 0.0322(17) 8 1 d . . .
O6 O 0.7119(4) -0.0021(4) 0.3070(5) Uani 0.0346(17) 8 1 d . . .
B1 B 0.2336(6) 0.0129(7) 0.5565(10) Uani 0.027(3) 8 1 d . . .
B2 B 0.6924(6) -0.1151(7) 0.2015(10) Uani 0.022(2) 8 1 d . . .
B3 B 0.5286(10) -0.25 0.1898(14) Uani 0.029(4) 4 1 d . . .
B4 B 0.3289(8) -0.25 0.1286(12) Uani 0.014(3) 4 1 d . . .

loop_
_atom_site_aniso_label
_atom_site_aniso_type_symbol
_atom_site_aniso_U_11
_atom_site_aniso_U_22
_atom_site_aniso_U_33
_atom_site_aniso_U_12
_atom_site_aniso_U_13
_atom_site_aniso_U_23
I1 I 0.0668(11) 0.1191(13) 0.0819(12) 0 -0.0068(7) 0
Ag1 Ag 0.077(5) 0.154(8) 0.128(8) 0 0.056(5) 0
Ag2 Ag 0.079(7) 0.100(9) 0.195(6) 0.009(5) 0.002(5) 0.032(6)
Ag3 Ag 0.242(12) 0.063(5) 0.089(8) 0 -0.018(6) 0
Ag4 Ag 0.220(10) 0.186(7) 0.126(8) 0.120(7) -0.026(6) 0.024(6)
Ag5 Ag 0.33(3) 0.209(17) 0.070(7) 0.211(19) 0.081(11) 0.033(8)
O1 O 0.020(3) 0.034(2) 0.060(4) 0.006(2) -0.004(3) 0.016(2)
O2 O 0.016(4) 0.051(4) 0.041(4) 0 0.000(4) 0
O3 O 0.035(3) 0.042(2) 0.027(3) -0.001(2) -0.016(3) -0.014(2)
O4 O 0.014(3) 0.025(3) 0.008(3) 0 -0.004(3) 0
O5 O 0.045(3) 0.033(3) 0.019(3) 0.003(2) -0.007(2) -0.007(2)
O6 O 0.049(3) 0.025(2) 0.030(3) 0.013(2) -0.011(2) 0.002(2)
B1 B 0.019(4) 0.027(4) 0.035(5) 0.002(3) -0.002(4) 0.007(4)
B2 B 0.019(4) 0.020(3) 0.028(5) 0.000(3) 0.005(4) 0.005(3)
B3 B 0.030(7) 0.033(6) 0.024(7) 0 -0.008(6) 0
B4 B 0.018(6) 0.014(4) 0.009(5) 0 0.001(4) 0

loop_
_atom_type_symbol
_atom_type_scat_dispersion_real
_atom_type_scat_dispersion_imag
_atom_type_scat_source
Ag -0.8971 1.1015 'International Tables Vol C tables 4.2.6.8 and 6.1.1.1'
B 0.0013 0.0007 'International Tables Vol C tables 4.2.6.8 and 6.1.1.1'
I -0.4742 1.8119 'International Tables Vol C tables 4.2.6.8 and 6.1.1.1'
O 0.0106 0.0060 'International Tables Vol C tables 4.2.6.8 and 6.1.1.1'

loop_
_exptl_crystal_face_index_h
_exptl_crystal_face_index_k
_exptl_crystal_face_index_l
_exptl_crystal_face_perp_dist
? ? ? ?

loop_
_geom_angle_atom_site_label_1
_geom_angle_atom_site_label_2
_geom_angle_atom_site_label_3
_geom_angle_site_symmetry_1
_geom_angle_site_symmetry_2
_geom_angle_site_symmetry_3
_geom_angle
_geom_angle_publ_flag
Ag1 I1 Ag2 4_555 . . 95.4(3) ?
Ag1 I1 Ag2 4_555 . 7_555 95.4(3) ?
Ag1 I1 Ag3 4_555 . . 43.3(2) ?
Ag1 I1 Ag3 4_555 . 4_455 164.7(3) ?
Ag1 I1 Ag4 4_555 . 2_555 72.9(3) ?
Ag1 I1 Ag4 4_555 . 4_555 51.8(3) ?
Ag1 I1 Ag4 4_555 . 6_555 51.8(3) ?
Ag1 I1 Ag4 4_555 . 8_555 72.9(3) ?
Ag1 I1 Ag5 4_555 . . 76.1(7) ?
Ag1 I1 Ag5 4_555 . 7_555 76.1(7) ?
Ag2 I1 Ag2 . . 7_555 78.3(5) ?
Ag2 I1 Ag3 . . . 62.7(3) ?
Ag2 I1 Ag3 . . 4_455 96.4(3) ?
Ag2 I1 Ag4 . . 2_555 62.9(4) ?
Ag2 I1 Ag4 . . 4_555 140.9(4) ?
Ag2 I1 Ag4 . . 6_555 83.9(4) ?
Ag2 I1 Ag4 . . 8_555 137.5(4) ?
Ag2 I1 Ag5 . . . 21.9(8) ?
Ag2 I1 Ag5 . . 7_555 70.4(7) ?
Ag2 I1 Ag3 7_555 . . 62.7(3) ?
Ag2 I1 Ag3 7_555 . 4_455 96.4(3) ?
Ag2 I1 Ag4 7_555 . 2_555 137.5(4) ?
Ag2 I1 Ag4 7_555 . 4_555 83.9(4) ?
Ag2 I1 Ag4 7_555 . 6_555 140.9(4) ?
Ag2 I1 Ag4 7_555 . 8_555 62.9(4) ?
Ag2 I1 Ag5 7_555 . . 70.4(7) ?
Ag2 I1 Ag5 7_555 . 7_555 21.9(8) ?
Ag3 I1 Ag3 . . 4_455 152.0(2) ?
Ag3 I1 Ag4 . . 2_555 83.5(3) ?
Ag3 I1 Ag4 . . 4_555 78.2(3) ?
Ag3 I1 Ag4 . . 6_555 78.2(3) ?
Ag3 I1 Ag4 . . 8_555 83.5(3) ?
Ag3 I1 Ag5 . . . 40.7(8) ?
Ag3 I1 Ag5 . . 7_555 40.7(8) ?
Ag3 I1 Ag4 4_455 . 2_555 104.1(3) ?
Ag3 I1 Ag4 4_455 . 4_555 120.1(3) ?
Ag3 I1 Ag4 4_455 . 6_555 120.1(3) ?
Ag3 I1 Ag4 4_455 . 8_555 104.1(3) ?
Ag3 I1 Ag5 4_455 . . 117.1(7) ?
Ag3 I1 Ag5 4_455 . 7_555 117.1(7) ?
Ag4 I1 Ag4 2_555 . 4_555 115.2(4) ?
Ag4 I1 Ag4 2_555 . 6_555 26.6(4) ?
Ag4 I1 Ag4 2_555 . 8_555 141.7(4) ?
Ag4 I1 Ag5 2_555 . . 67.1(6) ?
Ag4 I1 Ag5 2_555 . 7_555 119.8(8) ?
Ag4 I1 Ag4 4_555 . 6_555 88.6(4) ?
Ag4 I1 Ag4 4_555 . 8_555 26.6(4) ?
Ag4 I1 Ag5 4_555 . . 119.0(8) ?
Ag4 I1 Ag5 4_555 . 7_555 80.1(6) ?
Ag4 I1 Ag4 6_555 . 8_555 115.2(4) ?
Ag4 I1 Ag5 6_555 . . 80.1(6) ?
Ag4 I1 Ag5 6_555 . 7_555 119.0(8) ?
Ag4 I1 Ag5 8_555 . . 119.8(8) ?
Ag4 I1 Ag5 8_555 . 7_555 67.1(6) ?
Ag5 I1 Ag5 . . 7_555 56.0(9) ?
I1 Ag1 Ag3 4_455 . 4_455 83.8(4) ?
I1 Ag1 Ag4 4_455 . . 75.2(4) ?
I1 Ag1 Ag4 4_455 . 3_555 56.0(3) ?
I1 Ag1 Ag4 4_455 . 5_555 56.0(3) ?
I1 Ag1 Ag4 4_455 . 7_555 75.2(4) ?
I1 Ag1 Ag5 4_455 . 4_455 47.8(7) ?
I1 Ag1 Ag5 4_455 . 6_455 47.8(7) ?
I1 Ag1 O2 4_455 . 2_554 108.7(3) ?
I1 Ag1 O5 4_455 . 2_554 139.56(19) ?
I1 Ag1 O5 4_455 . 8_554 139.56(19) ?
Ag3 Ag1 Ag4 4_455 . . 114.4(3) ?
Ag3 Ag1 Ag4 4_455 . 3_555 93.8(3) ?
Ag3 Ag1 Ag4 4_455 . 5_555 93.8(3) ?
Ag3 Ag1 Ag4 4_455 . 7_555 114.4(3) ?
Ag3 Ag1 Ag5 4_455 . 4_455 44.2(6) ?
Ag3 Ag1 Ag5 4_455 . 6_455 44.2(6) ?
Ag3 Ag1 O2 4_455 . 2_554 167.5(4) ?
Ag3 Ag1 O5 4_455 . 2_554 84.1(3) ?
Ag3 Ag1 O5 4_455 . 8_554 84.1(3) ?
Ag4 Ag1 Ag4 . . 3_555 120.3(5) ?
Ag4 Ag1 Ag4 . . 5_555 25.4(3) ?
Ag4 Ag1 Ag4 . . 7_555 118.6(5) ?
Ag4 Ag1 Ag5 . . 4_455 115.0(7) ?
Ag4 Ag1 Ag5 . . 6_455 78.9(6) ?
Ag4 Ag1 O2 . . 2_554 70.3(3) ?
Ag4 Ag1 O5 . . 2_554 75.1(4) ?
Ag4 Ag1 O5 . . 8_554 144.2(4) ?
Ag4 Ag1 Ag4 3_555 . 5_555 109.9(4) ?
Ag4 Ag1 Ag4 3_555 . 7_555 25.4(3) ?
Ag4 Ag1 Ag5 3_555 . 4_455 54.1(5) ?
Ag4 Ag1 Ag5 3_555 . 6_455 90.0(6) ?
Ag4 Ag1 O2 3_555 . 2_554 93.4(3) ?
Ag4 Ag1 O5 3_555 . 2_554 163.4(4) ?
Ag4 Ag1 O5 3_555 . 8_554 86.6(3) ?
Ag4 Ag1 Ag4 5_555 . 7_555 120.3(5) ?
Ag4 Ag1 Ag5 5_555 . 4_455 90.0(6) ?
Ag4 Ag1 Ag5 5_555 . 6_455 54.1(5) ?
Ag4 Ag1 O2 5_555 . 2_554 93.4(3) ?
Ag4 Ag1 O5 5_555 . 2_554 86.6(3) ?
Ag4 Ag1 O5 5_555 . 8_554 163.4(4) ?
Ag4 Ag1 Ag5 7_555 . 4_455 78.9(6) ?
Ag4 Ag1 Ag5 7_555 . 6_455 115.0(7) ?
Ag4 Ag1 O2 7_555 . 2_554 70.3(3) ?
Ag4 Ag1 O5 7_555 . 2_554 144.2(4) ?
Ag4 Ag1 O5 7_555 . 8_554 75.1(4) ?
Ag5 Ag1 Ag5 4_455 . 6_455 42.0(7) ?
Ag5 Ag1 O2 4_455 . 2_554 146.0(6) ?
Ag5 Ag1 O5 4_455 . 2_554 127.8(6) ?
Ag5 Ag1 O5 4_455 . 8_554 99.7(6) ?
Ag5 Ag1 O2 6_455 . 2_554 146.0(6) ?
Ag5 Ag1 O5 6_455 . 2_554 99.7(6) ?
Ag5 Ag1 O5 6_455 . 8_554 127.8(6) ?
O2 Ag1 O5 2_554 . 2_554 86.1(3) ?
O2 Ag1 O5 2_554 . 8_554 86.1(3) ?
O5 Ag1 O5 2_554 . 8_554 76.8(2) ?
I1 Ag2 Ag2 . . 5_655 162.4(7) ?
I1 Ag2 Ag2 . . 7_555 50.9(4) ?
I1 Ag2 Ag3 . . . 65.4(4) ?
I1 Ag2 Ag4 . . 2_555 57.9(5) ?
I1 Ag2 Ag5 . . . 52.8(17) ?
I1 Ag2 Ag5 . . 5_655 152.1(8) ?
I1 Ag2 Ag5 . . 7_555 47.1(5) ?
I1 Ag2 O1 . . . 117.2(9) ?
I1 Ag2 O3 . . 2_654 115.3(5) ?
Ag2 Ag2 Ag2 5_655 . 7_555 124.4(9) ?
Ag2 Ag2 Ag3 5_655 . . 128.6(7) ?
Ag2 Ag2 Ag4 5_655 . 2_555 128.5(7) ?
Ag2 Ag2 Ag5 5_655 . . 141.1(19) ?
Ag2 Ag2 Ag5 5_655 . 5_655 12.4(7) ?
Ag2 Ag2 Ag5 5_655 . 7_555 134.1(9) ?
Ag2 Ag2 O1 5_655 . . 76.1(6) ?
Ag2 Ag2 O3 5_655 . 2_654 75.7(7) ?
Ag2 Ag2 Ag3 7_555 . . 56.0(3) ?
Ag2 Ag2 Ag4 7_555 . 2_555 106.8(7) ?
Ag2 Ag2 Ag5 7_555 . . 51.0(16) ?
Ag2 Ag2 Ag5 7_555 . 5_655 128.1(8) ?
Ag2 Ag2 Ag5 7_555 . 7_555 16.5(6) ?
Ag2 Ag2 O1 7_555 . . 146.5(7) ?
Ag2 Ag2 O3 7_555 . 2_654 76.8(4) ?
Ag3 Ag2 Ag4 . . 2_555 82.7(6) ?
Ag3 Ag2 Ag5 . . . 12.6(16) ?
Ag3 Ag2 Ag5 . . 5_655 141.1(8) ?
Ag3 Ag2 Ag5 . . 7_555 40.2(6) ?
Ag3 Ag2 O1 . . . 90.6(5) ?
Ag3 Ag2 O3 . . 2_654 53.6(3) ?
Ag4 Ag2 Ag5 2_555 . . 75.3(15) ?
Ag4 Ag2 Ag5 2_555 . 5_655 121.9(6) ?
Ag4 Ag2 Ag5 2_555 . 7_555 96.8(7) ?
Ag4 Ag2 O1 2_555 . . 62.2(6) ?
Ag4 Ag2 O3 2_555 . 2_654 125.4(7) ?
Ag5 Ag2 Ag5 . . 5_655 153.6(19) ?
Ag5 Ag2 Ag5 . . 7_555 34.6(16) ?
Ag5 Ag2 O1 . . . 96.0(18) ?
Ag5 Ag2 O3 . . 2_654 65.7(15) ?
Ag5 Ag2 Ag5 5_655 . 7_555 140.9(8) ?
Ag5 Ag2 O1 5_655 . . 78.1(6) ?
Ag5 Ag2 O3 5_655 . 2_654 88.0(8) ?
Ag5 Ag2 O1 7_555 . . 130.3(9) ?
Ag5 Ag2 O3 7_555 . 2_654 71.5(7) ?
O1 Ag2 O3 . . 2_654 84.9(5) ?
I1 Ag3 I1 . . 4_555 179.5(3) ?
I1 Ag3 Ag1 . . 4_555 52.9(3) ?
I1 Ag3 Ag2 . . . 51.9(3) ?
I1 Ag3 Ag2 . . 7_555 51.9(3) ?
I1 Ag3 Ag5 . . . 45.5(7) ?
I1 Ag3 Ag5 . . 7_555 45.5(7) ?
I1 Ag3 O3 . . 2_654 100.6(3) ?
I1 Ag3 O3 . . 8_654 100.6(3) ?
I1 Ag3 O6 . . . 96.5(2) ?
I1 Ag3 O6 . . 7_555 96.5(2) ?
I1 Ag3 Ag1 4_555 . 4_555 126.7(4) ?
I1 Ag3 Ag2 4_555 . . 128.4(4) ?
I1 Ag3 Ag2 4_555 . 7_555 128.4(4) ?
I1 Ag3 Ag5 4_555 . . 134.8(7) ?
I1 Ag3 Ag5 4_555 . 7_555 134.8(7) ?
I1 Ag3 O3 4_555 . 2_654 79.8(2) ?
I1 Ag3 O3 4_555 . 8_654 79.8(2) ?
I1 Ag3 O6 4_555 . . 83.4(2) ?
I1 Ag3 O6 4_555 . 7_555 83.4(2) ?
Ag1 Ag3 Ag2 4_555 . . 94.0(5) ?
Ag1 Ag3 Ag2 4_555 . 7_555 94.0(5) ?
Ag1 Ag3 Ag5 4_555 . . 88.4(6) ?
Ag1 Ag3 Ag5 4_555 . 7_555 88.4(6) ?
Ag1 Ag3 O3 4_555 . 2_654 144.0(3) ?
Ag1 Ag3 O3 4_555 . 8_654 144.0(3) ?
Ag1 Ag3 O6 4_555 . . 83.5(2) ?
Ag1 Ag3 O6 4_555 . 7_555 83.5(2) ?
Ag2 Ag3 Ag2 . . 7_555 68.0(4) ?
Ag2 Ag3 Ag5 . . . 6.4(7) ?
Ag2 Ag3 Ag5 . . 7_555 65.2(8) ?
Ag2 Ag3 O3 . . 2_654 51.6(4) ?
Ag2 Ag3 O3 . . 8_654 83.1(4) ?
Ag2 Ag3 O6 . . . 69.8(3) ?
Ag2 Ag3 O6 . . 7_555 137.4(4) ?
Ag2 Ag3 Ag5 7_555 . . 65.2(8) ?
Ag2 Ag3 Ag5 7_555 . 7_555 6.4(7) ?
Ag2 Ag3 O3 7_555 . 2_654 83.1(4) ?
Ag2 Ag3 O3 7_555 . 8_654 51.6(4) ?
Ag2 Ag3 O6 7_555 . . 137.4(4) ?
Ag2 Ag3 O6 7_555 . 7_555 69.8(3) ?
Ag5 Ag3 Ag5 . . 7_555 61.7(11) ?
Ag5 Ag3 O3 . . 2_654 57.7(6) ?
Ag5 Ag3 O3 . . 8_654 85.7(6) ?
Ag5 Ag3 O6 . . . 72.3(8) ?
Ag5 Ag3 O6 . . 7_555 133.5(9) ?
Ag5 Ag3 O3 7_555 . 2_654 85.7(6) ?
Ag5 Ag3 O3 7_555 . 8_654 57.7(6) ?
Ag5 Ag3 O6 7_555 . . 133.5(9) ?
Ag5 Ag3 O6 7_555 . 7_555 72.3(8) ?
O3 Ag3 O3 2_654 . 8_654 53.2(2) ?
O3 Ag3 O6 2_654 . . 75.24(18) ?
O3 Ag3 O6 2_654 . 7_555 127.7(3) ?
O3 Ag3 O6 8_654 . . 127.7(3) ?
O3 Ag3 O6 8_654 . 7_555 75.24(18) ?
O6 Ag3 O6 . . 7_555 150.6(4) ?
I1 Ag4 I1 2_554 . 4_455 153.4(5) ?
I1 Ag4 Ag1 2_554 . . 143.3(7) ?
I1 Ag4 Ag1 2_554 . 3_545 51.1(3) ?
I1 Ag4 Ag2 2_554 . 2_554 59.2(4) ?
I1 Ag4 Ag4 2_554 . 5_555 91.9(10) ?
I1 Ag4 Ag5 2_554 . 2_554 48.8(6) ?
I1 Ag4 Ag5 2_554 . 6_455 122.4(6) ?
I1 Ag4 Ag1 4_455 . . 53.0(3) ?
I1 Ag4 Ag1 4_455 . 3_545 105.8(4) ?
I1 Ag4 Ag2 4_455 . 2_554 138.5(6) ?
I1 Ag4 Ag4 4_455 . 5_555 61.5(8) ?
I1 Ag4 Ag5 4_455 . 2_554 137.1(9) ?
I1 Ag4 Ag5 4_455 . 6_455 39.7(5) ?
Ag1 Ag4 Ag1 . . 3_545 154.6(5) ?
Ag1 Ag4 Ag2 . . 2_554 123.0(6) ?
Ag1 Ag4 Ag4 . . 5_555 103.4(9) ?
Ag1 Ag4 Ag5 . . 2_554 144.1(7) ?
Ag1 Ag4 Ag5 . . 6_455 56.5(5) ?
Ag1 Ag4 Ag2 3_545 . 2_554 81.8(5) ?
Ag1 Ag4 Ag4 3_545 . 5_555 51.2(8) ?
Ag1 Ag4 Ag5 3_545 . 2_554 60.2(6) ?
Ag1 Ag4 Ag5 3_545 . 6_455 98.5(6) ?
Ag2 Ag4 Ag4 2_554 . 5_555 131.8(11) ?
Ag2 Ag4 Ag5 2_554 . 2_554 21.8(6) ?
Ag2 Ag4 Ag5 2_554 . 6_455 178.2(8) ?
Ag4 Ag4 Ag5 5_555 . 2_554 110.1(11) ?
Ag4 Ag4 Ag5 5_555 . 6_455 48.2(9) ?
Ag5 Ag4 Ag5 2_554 . 6_455 158.3(9) ?
I1 Ag5 Ag1 . . 4_555 56.2(4) ?
I1 Ag5 Ag2 . . . 105(2) ?
I1 Ag5 Ag2 . . 5_655 130.6(13) ?
I1 Ag5 Ag2 . . 7_555 62.5(8) ?
I1 Ag5 Ag3 . . . 93.8(8) ?
I1 Ag5 Ag4 . . 2_555 64.1(6) ?
I1 Ag5 Ag4 . . 6_555 60.2(4) ?
I1 Ag5 Ag5 . . 7_555 62.0(10) ?
I1 Ag5 O1 . . . 123.2(10) ?
I1 Ag5 O3 . . 2_654 154.3(13) ?
Ag1 Ag5 Ag2 4_555 . . 148.0(19) ?
Ag1 Ag5 Ag2 4_555 . 5_655 162.7(10) ?
Ag1 Ag5 Ag2 4_555 . 7_555 83.3(7) ?
Ag1 Ag5 Ag3 4_555 . . 47.4(4) ?
Ag1 Ag5 Ag4 4_555 . 2_555 65.8(4) ?
Ag1 Ag5 Ag4 4_555 . 6_555 44.6(3) ?
Ag1 Ag5 Ag5 4_555 . 7_555 69.0(7) ?
Ag1 Ag5 O1 4_555 . . 106.6(7) ?
Ag1 Ag5 O3 4_555 . 2_654 118.6(13) ?
Ag2 Ag5 Ag2 . . 5_655 26.4(13) ?
Ag2 Ag5 Ag2 . . 7_555 112.5(19) ?
Ag2 Ag5 Ag3 . . . 161(2) ?
Ag2 Ag5 Ag4 . . 2_555 82.9(17) ?
Ag2 Ag5 Ag4 . . 6_555 104.6(17) ?
Ag2 Ag5 Ag5 . . 7_555 129(2) ?
Ag2 Ag5 O1 . . . 59.1(14) ?
Ag2 Ag5 O3 . . 2_654 89.3(14) ?
Ag2 Ag5 Ag2 5_655 . 7_555 114.0(7) ?
Ag2 Ag5 Ag3 5_655 . . 134.7(12) ?
Ag2 Ag5 Ag4 5_655 . 2_555 101.5(9) ?
Ag2 Ag5 Ag4 5_655 . 6_555 121.1(9) ?
Ag2 Ag5 Ag5 5_655 . 7_555 128.1(8) ?
Ag2 Ag5 O1 5_655 . . 56.1(5) ?
Ag2 Ag5 O3 5_655 . 2_654 63.1(5) ?
Ag2 Ag5 Ag3 7_555 . . 74.6(9) ?
Ag2 Ag5 Ag4 7_555 . 2_555 126.5(10) ?
Ag2 Ag5 Ag4 7_555 . 6_555 117.5(8) ?
Ag2 Ag5 Ag5 7_555 . 7_555 16.5(8) ?
Ag2 Ag5 O1 7_555 . . 170.0(8) ?
Ag2 Ag5 O3 7_555 . 2_654 92.5(8) ?
Ag3 Ag5 Ag4 . . 2_555 107.5(7) ?
Ag3 Ag5 Ag4 . . 6_555 86.2(6) ?
Ag3 Ag5 Ag5 . . 7_555 59.1(12) ?
Ag3 Ag5 O1 . . . 111.7(13) ?
Ag3 Ag5 O3 . . 2_654 72.4(10) ?
Ag4 Ag5 Ag4 2_555 . 6_555 21.7(4) ?
Ag4 Ag5 Ag5 2_555 . 7_555 122.6(10) ?
Ag4 Ag5 O1 2_555 . . 60.1(6) ?
Ag4 Ag5 O3 2_555 . 2_654 140.2(13) ?
Ag4 Ag5 Ag5 6_555 . 7_555 108.1(7) ?
Ag4 Ag5 O1 6_555 . . 71.4(5) ?
Ag4 Ag5 O3 6_555 . 2_654 137.1(12) ?
Ag5 Ag5 O1 7_555 . . 170.6(19) ?
Ag5 Ag5 O3 7_555 . 2_654 92.3(12) ?
O1 Ag5 O3 . . 2_654 82.5(9) ?
O3 B1 O5 5_656 . . 120.8(7) ?
O3 B1 O6 5_656 . 5_656 121.4(6) ?
O5 B1 O6 . . 5_656 117.7(6) ?
O1 B2 O4 . . . 110.2(5) ?
O1 B2 O5 . . 6_555 110.8(6) ?
O1 B2 O6 . . . 107.2(6) ?
O4 B2 O5 . . 6_555 107.0(5) ?
O4 B2 O6 . . . 110.5(6) ?
O5 B2 O6 6_555 . . 111.1(5) ?
O1 B3 O1 . . 7_545 122.5(9) ?
O1 B3 O2 . . . 118.6(5) ?
O1 B3 O2 7_545 . . 118.6(5) ?
O2 B4 O3 . . 4_445 109.9(5) ?
O2 B4 O3 . . 6_455 109.9(5) ?
O2 B4 O4 . . 4_445 109.8(7) ?
O3 B4 O3 4_445 . 6_455 106.1(7) ?
O3 B4 O4 4_445 . 4_445 110.5(5) ?
O3 B4 O4 6_455 . 4_445 110.5(5) ?

loop_
_geom_bond_atom_site_label_1
_geom_bond_atom_site_label_2
_geom_bond_site_symmetry_1
_geom_bond_site_symmetry_2
_geom_bond_distance
_geom_bond_publ_flag
I1 Ag1 . 4_555 2.582(7) ?
I1 Ag2 . . 2.788(17) ?
I1 Ag2 . 7_555 2.788(17) ?
I1 Ag3 . . 3.221(9) ?
I1 Ag3 . 4_455 3.360(9) ?
I1 Ag4 . 2_555 2.749(16) ?
I1 Ag4 . 4_555 3.126(14) ?
I1 Ag4 . 6_555 3.126(14) ?
I1 Ag4 . 8_555 2.749(16) ?
I1 Ag5 . . 2.30(3) ?
I1 Ag5 . 7_555 2.30(3) ?
Ag1 Ag3 . 4_455 2.221(12) ?
Ag1 Ag4 . . 2.540(16) ?
Ag1 Ag4 . 3_555 3.172(16) ?
Ag1 Ag4 . 5_555 3.172(16) ?
Ag1 Ag4 . 7_555 2.540(16) ?
Ag1 Ag5 . 4_455 3.018(19) ?
Ag1 Ag5 . 6_455 3.018(19) ?
Ag1 O2 . 2_554 2.484(11) ?
Ag1 O5 . 2_554 2.433(7) ?
Ag1 O5 . 8_554 2.433(7) ?
Ag2 Ag2 . 5_655 2.23(3) ?
Ag2 Ag2 . 7_555 3.519(15) ?
Ag2 Ag3 . . 3.146(16) ?
Ag2 Ag4 . 2_555 2.89(2) ?
Ag2 Ag5 . . 1.08(3) ?
Ag2 Ag5 . 5_655 3.15(3) ?
Ag2 Ag5 . 7_555 2.96(3) ?
Ag2 O1 . . 2.191(13) ?
Ag2 O3 . 2_654 2.555(16) ?
Ag3 Ag5 . . 2.11(3) ?
Ag3 Ag5 . 7_555 2.11(3) ?
Ag3 O3 . 2_654 2.624(9) ?
Ag3 O3 . 8_654 2.624(9) ?
Ag3 O6 . . 2.492(5) ?
Ag3 O6 . 7_555 2.492(5) ?
Ag4 Ag4 . 5_555 1.399(16) ?
Ag4 Ag5 . 2_554 2.82(2) ?
Ag4 Ag5 . 6_455 3.550(18) ?
Ag5 Ag5 . 7_555 2.16(4) ?
Ag5 O1 . . 2.54(3) ?
Ag5 O3 . 2_654 2.33(3) ?
B1 O3 . 5_656 1.370(8) ?
B1 O5 . . 1.357(9) ?
B1 O6 . 5_656 1.359(9) ?
B2 O1 . . 1.453(9) ?
B2 O4 . . 1.509(8) ?
B2 O5 . 6_555 1.467(9) ?
B2 O6 . . 1.427(9) ?
B3 O1 . . 1.361(7) ?
B3 O1 . 7_545 1.361(7) ?
B3 O2 . . 1.376(14) ?
B4 O2 . . 1.443(12) ?
B4 O3 . 4_445 1.471(7) ?
B4 O3 . 6_455 1.471(7) ?
B4 O4 . 4_445 1.490(12) ?

loop_
_geom_hbond_atom_site_label_D
_geom_hbond_atom_site_label_H
_geom_hbond_atom_site_label_A
_geom_hbond_site_symmetry_D
_geom_hbond_site_symmetry_H
_geom_hbond_site_symmetry_A
_geom_hbond_distance_DH
_geom_hbond_distance_HA
_geom_hbond_distance_DA
_geom_hbond_angle_DHA
_geom_hbond_publ_flag
? ? ? ? ? ? ? ? ? ? ?

loop_
_geom_torsion_atom_site_label_1
_geom_torsion_atom_site_label_2
_geom_torsion_atom_site_label_3
_geom_torsion_atom_site_label_4
_geom_torsion_site_symmetry_1
_geom_torsion_site_symmetry_2
_geom_torsion_site_symmetry_3
_geom_torsion_site_symmetry_4
_geom_torsion
_geom_torsion_publ_flag
? ? ? ? ? ? ? ? ? ?

loop_
_twin_individual_id
_twin_individual_mass_fraction_refined
_twin_individual_twin_matrix_11
_twin_individual_twin_matrix_12
_twin_individual_twin_matrix_13
_twin_individual_twin_matrix_21
_twin_individual_twin_matrix_22
_twin_individual_twin_matrix_23
_twin_individual_twin_matrix_31
_twin_individual_twin_matrix_32
_twin_individual_twin_matrix_33
? ? ? ? ? ? ? ? ? ? ?

loop_
_jana_atom_site_adp_c_label
_jana_atom_site_adp_c_type_symbol
_jana_atom_site_adp_c_111
_jana_atom_site_adp_c_112
_jana_atom_site_adp_c_113
_jana_atom_site_adp_c_122
_jana_atom_site_adp_c_123
_jana_atom_site_adp_c_133
_jana_atom_site_adp_c_222
_jana_atom_site_adp_c_223
_jana_atom_site_adp_c_233
_jana_atom_site_adp_c_333
I1 I 0.0031(4) 0 -0.0013(4) 0.0050(4) 0 0.0079(6) 0 -0.0065(8) 0 -0.0144(16)
Ag1 Ag 0.0030(10) 0 0.0096(17) -0.0197(16) 0 0.028(4) 0 -0.021(2) 0 0.071(11)
Ag2 Ag 0.007(2) 0 0.013(2) 0 0.008(3) 0.018(6) -0.006(6) -0.015(5) -0.050(9) 0.23(3)
Ag3 Ag 0.033(4) 0 -0.021(3) -0.0134(18) 0 0 0 0 0 0.046(8)
Ag4 Ag -0.046(6) -0.035(5) 0.010(5) -0.018(5) 0.018(5) 0.007(4) -0.003(7) 0.011(8) -0.051(7) -0.137(13)
Ag5 Ag 0 0.036(6) 0 0.087(12) 0 -0.018(4) 0.20(2) 0 -0.028(5) 0

loop_
_jana_atom_site_adp_d_label
_jana_atom_site_adp_d_type_symbol
_jana_atom_site_adp_d_1111
_jana_atom_site_adp_d_1112
_jana_atom_site_adp_d_1113
_jana_atom_site_adp_d_1122
_jana_atom_site_adp_d_1123
_jana_atom_site_adp_d_1133
_jana_atom_site_adp_d_1222
_jana_atom_site_adp_d_1223
_jana_atom_site_adp_d_1233
_jana_atom_site_adp_d_1333
_jana_atom_site_adp_d_2222
_jana_atom_site_adp_d_2223
_jana_atom_site_adp_d_2233
_jana_atom_site_adp_d_2333
_jana_atom_site_adp_d_3333
I1 I 0 0 0 -0.0015(2) 0 0.0020(3) 0 0 0 0 0 0 0.0060(7) 0 0
Ag1 Ag 0.0014(8) 0 0.0029(10) 0.0005(7) 0 0.0066(17) 0 0.0003(10) 0 0.004(3) 0.032(8) 0 0.002(2) 0 0.004(8)
Ag2 Ag 0.0036(12) 0.0003(9) -0.0001(10) -0.0006(7) -0.0005(8) 0.003(2) -0.0025(15) -0.0058(19) -0.009(3) -0.033(8) 0.013(7) 0.017(7) 0.029(7) 0.028(12) 0.18(5)
Ag3 Ag 0.014(5) 0 -0.008(2) 0.0061(15) 0 -0.0055(18) 0 0.0020(10) 0 0.003(2) 0.001(2) 0 0.0021(13) 0 0.001(6)

loop_
_jana_atom_site_adp_e_label
_jana_atom_site_adp_e_type_symbol
_jana_atom_site_adp_e_11111
_jana_atom_site_adp_e_11112
_jana_atom_site_adp_e_11113
_jana_atom_site_adp_e_11122
_jana_atom_site_adp_e_11123
_jana_atom_site_adp_e_11133
_jana_atom_site_adp_e_11222
_jana_atom_site_adp_e_11223
_jana_atom_site_adp_e_11233
_jana_atom_site_adp_e_11333
_jana_atom_site_adp_e_12222
_jana_atom_site_adp_e_12223
_jana_atom_site_adp_e_12233
_jana_atom_site_adp_e_12333
_jana_atom_site_adp_e_13333
_jana_atom_site_adp_e_22222
_jana_atom_site_adp_e_22223
_jana_atom_site_adp_e_22233
_jana_atom_site_adp_e_22333
_jana_atom_site_adp_e_23333
_jana_atom_site_adp_e_33333
? ? ? ? ? ? ? ? ? ? ? ? ? ? ? ? ? ? ? ? ? ? ?

loop_
_jana_atom_site_adp_f_label
_jana_atom_site_adp_f_type_symbol
_jana_atom_site_adp_f_111111
_jana_atom_site_adp_f_111112
_jana_atom_site_adp_f_111113
_jana_atom_site_adp_f_111122
_jana_atom_site_adp_f_111123
_jana_atom_site_adp_f_111133
_jana_atom_site_adp_f_111222
_jana_atom_site_adp_f_111223
_jana_atom_site_adp_f_111233
_jana_atom_site_adp_f_111333
_jana_atom_site_adp_f_112222
_jana_atom_site_adp_f_112223
_jana_atom_site_adp_f_112233
_jana_atom_site_adp_f_112333
_jana_atom_site_adp_f_113333
_jana_atom_site_adp_f_122222
_jana_atom_site_adp_f_122223
_jana_atom_site_adp_f_122233
_jana_atom_site_adp_f_122333
_jana_atom_site_adp_f_123333
_jana_atom_site_adp_f_133333
_jana_atom_site_adp_f_222222
_jana_atom_site_adp_f_222223
_jana_atom_site_adp_f_222233
_jana_atom_site_adp_f_222333
_jana_atom_site_adp_f_223333
_jana_atom_site_adp_f_233333
_jana_atom_site_adp_f_333333
? ? ? ? ? ? ? ? ? ? ? ? ? ? ? ? ? ? ? ? ? ? ? ? ? ? ? ? ? ?
